data_2108980
loop_
_publ_author_name
'Zheng, Dan Ni'
'Szell, Patrick M. J.'
'Khiri, Safaa'
'Ovens, Jeffrey S.'
'Bryce, David L.'

_publ_section_title
;
 Solid-state multinuclear magnetic resonance and X-ray crystallographic
 investigation of the phosphorus&#x00B7;&#x00B7;&#x00B7;iodine halogen
 bond in a bis(dicyclohexylphenylphosphine)(1,6-diiodoperfluorohexane)
 cocrystal
;
_journal_coeditor_code RM5059SUP1
_journal_issue '3 Part 2'
_journal_name_full 'Acta Crystallographica Section B'
_journal_page_first
;
;
_journal_paper_doi 10.1107/S2052520622004322
_journal_volume 78
_journal_year 2022
_chemical_formula_moiety '2(C18 H27 P), (C6 F12 I2)'
_chemical_formula_sum 'C42 H54 F12 I2 P2'
_chemical_formula_weight 1102.59
_space_group_crystal_system triclinic
_space_group_IT_number 2
_space_group_name_Hall '-P 1'
_space_group_name_H-M_alt 'P -1'
_atom_sites_solution_hydrogens geom
_atom_sites_solution_primary direct
_audit_update_record
;
2022-05-12 # Formatted by IUCr publCIF

;
_cell_angle_alpha 82.730(6)
_cell_angle_beta 80.201(5)
_cell_angle_gamma 71.847(6)
_cell_formula_units_Z 2
_cell_length_a 10.321(3)
_cell_length_b 15.231(4)
_cell_length_c 15.663(4)
_cell_measurement_reflns_used 5993
_cell_measurement_temperature 293(2)
_cell_measurement_theta_max 23.26
_cell_measurement_theta_min 2.65
_cell_volume 2298.4(11)
_computing_cell_refinement 'Bruker SAINT'
_computing_data_collection 'Bruker APEX3'
_computing_data_reduction 'Bruker SAINT'
_computing_structure_refinement 'SHELXL-2018/3 (Sheldrick, 2018)'
_computing_structure_solution
; 
 SHELXT 2014/5 (Sheldrick, 2014)
;
_diffrn_ambient_temperature 293(2)
_diffrn_measured_fraction_theta_full 0.980
_diffrn_measured_fraction_theta_max 0.980
_diffrn_measurement_device_type 'Bruker APEX-II CCD'
_diffrn_measurement_method '\w and \phi scans'
_diffrn_radiation_monochromator graphite
_diffrn_radiation_type MoK\a
_diffrn_radiation_wavelength 0.71073
_diffrn_reflns_av_R_equivalents 0.0986
_diffrn_reflns_av_unetI/netI 0.1444
_diffrn_reflns_Laue_measured_fraction_full 0.980
_diffrn_reflns_Laue_measured_fraction_max 0.980
_diffrn_reflns_limit_h_max 8
_diffrn_reflns_limit_h_min -11
_diffrn_reflns_limit_k_max 16
_diffrn_reflns_limit_k_min -16
_diffrn_reflns_limit_l_max 17
_diffrn_reflns_limit_l_min -17
_diffrn_reflns_number 19267
_diffrn_reflns_point_group_measured_fraction_full 0.980
_diffrn_reflns_point_group_measured_fraction_max 0.980
_diffrn_reflns_theta_full 23.278
_diffrn_reflns_theta_max 23.278
_diffrn_reflns_theta_min 1.323
_exptl_absorpt_coefficient_mu 1.515
_exptl_absorpt_correction_T_max 0.744894
_exptl_absorpt_correction_T_min 0.603913
_exptl_absorpt_correction_type multi-scan
_exptl_absorpt_process_details SADABS
_exptl_crystal_colour colourless
_exptl_crystal_density_diffrn 1.593
_exptl_crystal_description plate
_exptl_crystal_F_000 1100
_exptl_crystal_size_max 0.125
_exptl_crystal_size_mid 0.094
_exptl_crystal_size_min 0.048
_refine_diff_density_max 1.131
_refine_diff_density_min -1.213
_refine_diff_density_rms 0.129
_refine_ls_abs_structure_details none
_refine_ls_extinction_method none
_refine_ls_goodness_of_fit_ref 1.080
_refine_ls_hydrogen_treatment constr
_refine_ls_matrix_type full
_refine_ls_number_parameters 605
_refine_ls_number_reflns 6489
_refine_ls_number_restraints 259
_refine_ls_restrained_S_all 1.068
_refine_ls_R_factor_all 0.2034
_refine_ls_R_factor_gt 0.1226
_refine_ls_shift/su_max 0.001
_refine_ls_shift/su_mean 0.000
_refine_ls_structure_factor_coef Fsqd
_refine_ls_weighting_details 'w=1/[\s^2^(Fo^2^)+37.9810P] where P=(Fo^2^+2Fc^2^)/3'
_refine_ls_weighting_scheme calc
_refine_ls_wR_factor_gt 0.1630
_refine_ls_wR_factor_ref 0.1922
_reflns_Friedel_coverage 0.000
_reflns_number_gt 3224
_reflns_number_total 6489
_reflns_threshold_expression 'I > 2\s(I)'
_cod_data_source_file rm5059sup1.cif
_cod_data_source_block I
_cod_original_cell_volume 2298.5(11)
_cod_database_code 2108980
_publcif_datablock.id {b1f0f6a0-aee5-49ff-9117-83cf5aa6a89c}

_shelx_space_group_comment
;
The symmetry employed for this shelxl refinement is uniquely defined
by the following loop, which should always be used as a source of
symmetry information in preference to the above space-group names.
They are only intended as comments.
;
_shelx_shelxl_version_number 2018/3
_publcif_info_exptl_table_max_cols 5
_publcif_info_exptl_table_use_headnotes n
_publcif_funding_html
;
;

loop_
_space_group_symop_operation_xyz
'x, y, z'
'-x, -y, -z'

loop_
_atom_site_label
_atom_site_type_symbol
_atom_site_fract_x
_atom_site_fract_y
_atom_site_fract_z
_atom_site_U_iso_or_equiv
_atom_site_adp_type
_atom_site_occupancy
_atom_site_site_symmetry_order
_atom_site_calc_flag
_atom_site_refinement_flags_posn
_atom_site_refinement_flags_adp
_atom_site_refinement_flags_occupancy
_atom_site_disorder_assembly
_atom_site_disorder_group
I1 I 0.85453(12) 0.07248(8) 0.81871(7) 0.0571(4) Uani 1 1 d D . . . .
F1 F 0.937(2) -0.0922(8) 0.7217(7) 0.170(8) Uani 1 1 d D . . . .
F2 F 1.1011(14) -0.0336(11) 0.7164(7) 0.165(8) Uani 1 1 d D . . . .
F3 F 0.8073(10) 0.0621(8) 0.6231(6) 0.105(4) Uani 1 1 d D . . . .
F4 F 0.9876(13) 0.1049(7) 0.6140(6) 0.110(4) Uani 1 1 d D . . . .
F5 F 0.9439(10) -0.0931(6) 0.5504(5) 0.076(3) Uani 1 1 d D . . . .
F6 F 1.1400(10) -0.0683(6) 0.5520(5) 0.074(3) Uani 1 1 d D . . . .
C1 C 0.9616(19) -0.0122(13) 0.7122(11) 0.084(6) Uani 1 1 d D . . . .
C2 C 0.9428(15) 0.0312(9) 0.6229(8) 0.046(4) Uani 1 1 d D . . . .
C3 C 1.0090(16) -0.0259(10) 0.5441(9) 0.053(4) Uani 1 1 d D . . . .
P1 P 0.7051(4) 0.1885(3) 0.9742(3) 0.0499(11) Uani 1 1 d . . . . .
P2 P 0.2100(4) 0.5613(3) 0.5934(3) 0.0563(12) Uani 1 1 d . . . . .
C7 C 0.5526(16) 0.2876(10) 0.9505(11) 0.051(4) Uani 1 1 d . . . . .
C8 C 0.4892(17) 0.2810(11) 0.8825(11) 0.060(5) Uani 1 1 d . . . . .
H8 H 0.523905 0.229878 0.849644 0.072 Uiso 1 1 calc R U . . .
C9 C 0.3735(17) 0.3511(13) 0.8632(11) 0.067(5) Uani 1 1 d . . . . .
H9 H 0.332459 0.348606 0.815391 0.080 Uiso 1 1 calc R U . . .
C10 C 0.3188(18) 0.4241(12) 0.9141(13) 0.070(5) Uani 1 1 d . . . . .
H10 H 0.238455 0.469642 0.902174 0.083 Uiso 1 1 calc R U . . .
C11 C 0.3804(19) 0.4308(12) 0.9814(12) 0.067(5) Uani 1 1 d . . . . .
H11 H 0.343229 0.481279 1.015006 0.080 Uiso 1 1 calc R U . . .
C12 C 0.4978(18) 0.3631(12) 1.0005(11) 0.062(5) Uani 1 1 d . . . . .
H12 H 0.540448 0.367856 1.046690 0.075 Uiso 1 1 calc R U . . .
C13 C 0.8177(15) 0.2419(10) 1.0136(9) 0.048(4) Uani 1 1 d . . . . .
H13 H 0.763501 0.281890 1.059435 0.057 Uiso 1 1 calc R U . . .
C14 C 0.8761(17) 0.3020(12) 0.9394(10) 0.065(5) Uani 1 1 d . . . . .
H14A H 0.923129 0.263995 0.891630 0.079 Uiso 1 1 calc R U . . .
H14B H 0.800389 0.351229 0.918412 0.079 Uiso 1 1 calc R U . . .
C15 C 0.9762(19) 0.3446(12) 0.9679(12) 0.077(6) Uani 1 1 d . . . . .
H15A H 1.013479 0.378854 0.918481 0.093 Uiso 1 1 calc R U . . .
H15B H 0.927453 0.387644 1.011556 0.093 Uiso 1 1 calc R U . . .
C16 C 1.0932(17) 0.2694(13) 1.0051(12) 0.076(6) Uani 1 1 d . . . . .
H16A H 1.146855 0.229486 0.959959 0.091 Uiso 1 1 calc R U . . .
H16B H 1.153435 0.297656 1.025314 0.091 Uiso 1 1 calc R U . . .
C17 C 1.0363(19) 0.2121(13) 1.0801(12) 0.078(6) Uani 1 1 d . . . . .
H17A H 1.111474 0.162834 1.101596 0.094 Uiso 1 1 calc R U . . .
H17B H 0.989095 0.251015 1.127133 0.094 Uiso 1 1 calc R U . . .
C18 C 0.9367(17) 0.1704(11) 1.0507(11) 0.067(5) Uani 1 1 d . . . . .
H18A H 0.986541 0.127622 1.007061 0.080 Uiso 1 1 calc R U . . .
H18B H 0.900613 0.135198 1.099914 0.080 Uiso 1 1 calc R U . . .
C19 C 0.6403(16) 0.1243(10) 1.0717(9) 0.050(4) Uani 1 1 d . . . . .
H19 H 0.658369 0.147509 1.122682 0.060 Uiso 1 1 calc R U . . .
C20 C 0.7189(18) 0.0201(11) 1.0722(11) 0.071(5) Uani 1 1 d . . . . .
H20A H 0.705078 -0.003986 1.021155 0.085 Uiso 1 1 calc R U . . .
H20B H 0.816586 0.012044 1.068877 0.085 Uiso 1 1 calc R U . . .
C21 C 0.673(2) -0.0357(12) 1.1533(12) 0.086(6) Uani 1 1 d . . . . .
H21A H 0.721116 -0.101015 1.148415 0.103 Uiso 1 1 calc R U . . .
H21B H 0.697106 -0.017124 1.203942 0.103 Uiso 1 1 calc R U . . .
C22 C 0.522(2) -0.0218(13) 1.1654(12) 0.077(6) Uani 1 1 d . . . . .
H22A H 0.495683 -0.053627 1.220111 0.093 Uiso 1 1 calc R U . . .
H22B H 0.499646 -0.048914 1.119100 0.093 Uiso 1 1 calc R U . . .
C23 C 0.4414(18) 0.0791(13) 1.1651(12) 0.077(6) Uani 1 1 d . . . . .
H23A H 0.453487 0.104191 1.216125 0.093 Uiso 1 1 calc R U . . .
H23B H 0.344247 0.085566 1.168000 0.093 Uiso 1 1 calc R U . . .
C24 C 0.4881(16) 0.1346(12) 1.0829(11) 0.067(5) Uani 1 1 d . . . . .
H24A H 0.467114 0.113483 1.032383 0.080 Uiso 1 1 calc R U . . .
H24B H 0.436648 0.199569 1.086110 0.080 Uiso 1 1 calc R U . . .
C25 C 0.2951(16) 0.6179(11) 0.6505(10) 0.054(4) Uani 1 1 d . . . . .
C26 C 0.2725(16) 0.7138(11) 0.6462(10) 0.057(5) Uani 1 1 d . . . . .
H26 H 0.207946 0.753362 0.613054 0.069 Uiso 1 1 calc R U . . .
C27 C 0.3464(19) 0.7501(14) 0.6915(12) 0.077(6) Uani 1 1 d . . . . .
H27 H 0.340907 0.812593 0.681041 0.092 Uiso 1 1 calc R U . . .
C28 C 0.4267(18) 0.6965(15) 0.7508(12) 0.074(6) Uani 1 1 d . . . . .
H28 H 0.464350 0.723016 0.786948 0.089 Uiso 1 1 calc R U . . .
C29 C 0.4508(19) 0.6005(14) 0.7556(11) 0.073(5) Uani 1 1 d . . . . .
H29 H 0.514865 0.561396 0.789369 0.087 Uiso 1 1 calc R U . . .
C30 C 0.3782(16) 0.5639(11) 0.7097(10) 0.058(5) Uani 1 1 d . . . . .
H30 H 0.385821 0.501122 0.719070 0.070 Uiso 1 1 calc R U . . .
C31 C 0.0325(15) 0.5913(11) 0.6525(11) 0.055(4) Uani 1 1 d . . . . .
H31 H -0.013862 0.558676 0.623577 0.066 Uiso 1 1 calc R U . . .
C32 C 0.0270(17) 0.5470(12) 0.7451(13) 0.078(6) Uani 1 1 d . . . . .
H32A H 0.068148 0.480468 0.743745 0.093 Uiso 1 1 calc R U . . .
H32B H 0.081384 0.569904 0.776602 0.093 Uiso 1 1 calc R U . . .
C33 C -0.1170(18) 0.5663(12) 0.7927(11) 0.074(5) Uani 1 1 d . . . . .
H33A H -0.162317 0.528017 0.771629 0.088 Uiso 1 1 calc R U . . .
H33B H -0.111676 0.547625 0.853898 0.088 Uiso 1 1 calc R U . . .
C34 C -0.2030(18) 0.6634(12) 0.7845(12) 0.074(5) Uani 1 1 d . . . . .
H34A H -0.297235 0.667026 0.808900 0.088 Uiso 1 1 calc R U . . .
H34B H -0.171048 0.700141 0.817802 0.088 Uiso 1 1 calc R U . . .
C35 C -0.1995(18) 0.7023(12) 0.6941(11) 0.073(5) Uani 1 1 d . . . . .
H35A H -0.249203 0.767854 0.693037 0.088 Uiso 1 1 calc R U . . .
H35B H -0.247276 0.672865 0.663696 0.088 Uiso 1 1 calc R U . . .
C36 C -0.0570(15) 0.6905(10) 0.6461(10) 0.052(4) Uani 1 1 d . . . . .
H36A H -0.014595 0.728954 0.669708 0.063 Uiso 1 1 calc R U . . .
H36B H -0.062935 0.711496 0.585403 0.063 Uiso 1 1 calc R U . . .
C37 C 0.1979(14) 0.6283(10) 0.4867(9) 0.045(4) Uani 1 1 d . . . . .
H37 H 0.150825 0.693662 0.496240 0.055 Uiso 1 1 calc R U . . .
C38 C 0.1154(15) 0.5947(10) 0.4330(9) 0.050(4) Uani 1 1 d . . . . .
H38A H 0.023038 0.602677 0.463652 0.060 Uiso 1 1 calc R U . . .
H38B H 0.158171 0.529120 0.426002 0.060 Uiso 1 1 calc R U . . .
C39 C 0.1073(15) 0.6476(11) 0.3436(10) 0.054(4) Uani 1 1 d . . . . .
H39A H 0.059264 0.621893 0.309784 0.064 Uiso 1 1 calc R U . . .
H39B H 0.055507 0.712077 0.350136 0.064 Uiso 1 1 calc R U . . .
C40 C 0.2504(15) 0.6413(11) 0.2960(10) 0.057(5) Uani 1 1 d . . . . .
H40A H 0.296571 0.577790 0.282060 0.068 Uiso 1 1 calc R U . . .
H40B H 0.242315 0.679784 0.241713 0.068 Uiso 1 1 calc R U . . .
C41 C 0.3372(16) 0.6714(12) 0.3480(10) 0.061(5) Uani 1 1 d . . . . .
H41A H 0.430210 0.659457 0.317389 0.074 Uiso 1 1 calc R U . . .
H41B H 0.299816 0.737563 0.353774 0.074 Uiso 1 1 calc R U . . .
C42 C 0.3406(15) 0.6205(11) 0.4369(10) 0.052(4) Uani 1 1 d . . . . .
H42A H 0.390697 0.645017 0.470220 0.062 Uiso 1 1 calc R U . . .
H42B H 0.390135 0.555545 0.430864 0.062 Uiso 1 1 calc R U . . .
I2A I 0.29643(13) 0.33716(10) 0.58439(9) 0.0791(5) Uani 0.469(12) 1 d D . P A 1
F7A F 0.2401(17) 0.1627(18) 0.6452(18) 0.123(8) Uani 0.469(12) 1 d D U P A 1
F8A F 0.4465(19) 0.1626(16) 0.6660(17) 0.152(11) Uani 0.469(12) 1 d D . P A 1
F9A F 0.3239(19) 0.1617(17) 0.4774(17) 0.145(10) Uani 0.469(12) 1 d D . P A 1
F10A F 0.5315(16) 0.1600(16) 0.4972(17) 0.109(7) Uani 0.469(12) 1 d D U P A 1
F11A F 0.3470(18) 0.004(2) 0.5700(18) 0.098(7) Uani 0.469(12) 1 d D U P A 1
F12A F 0.5472(18) 0.0013(15) 0.6042(14) 0.095(7) Uani 0.469(12) 1 d D . P A 1
C4A C 0.350(3) 0.1874(14) 0.6088(16) 0.099(6) Uani 0.469(12) 1 d D U P A 1
C5A C 0.419(2) 0.1344(14) 0.5313(14) 0.088(5) Uani 0.469(12) 1 d D U P A 1
C6A C 0.467(3) 0.0275(15) 0.5433(16) 0.082(5) Uani 0.469(12) 1 d D U P A 1
I2B I 0.29643(13) 0.33716(10) 0.58439(9) 0.0791(5) Uani 0.531(12) 1 d D . P A 2
F7B F 0.1972(16) 0.1863(12) 0.5467(11) 0.097(7) Uani 0.531(12) 1 d D . P A 2
F8B F 0.307(2) 0.1532(17) 0.6615(11) 0.123(8) Uani 0.531(12) 1 d D U P A 2
F9B F 0.437(2) 0.1717(14) 0.4467(9) 0.106(7) Uani 0.531(12) 1 d D U P A 2
F10B F 0.5385(18) 0.1351(16) 0.5651(13) 0.131(9) Uani 0.531(12) 1 d D . P A 2
F11B F 0.352(3) 0.0342(19) 0.4624(13) 0.173(12) Uani 0.531(12) 1 d D . P A 2
F12B F 0.399(3) -0.008(2) 0.5966(12) 0.120(8) Uani 0.531(12) 1 d D U P A 2
C4B C 0.305(2) 0.1936(14) 0.5763(17) 0.093(6) Uani 0.531(12) 1 d D U P A 2
C5B C 0.432(2) 0.1325(14) 0.5281(13) 0.083(4) Uani 0.531(12) 1 d D U P A 2
C6B C 0.442(2) 0.0302(15) 0.5217(16) 0.085(5) Uani 0.531(12) 1 d D U P A 2

loop_
_atom_site_aniso_label
_atom_site_aniso_U_11
_atom_site_aniso_U_22
_atom_site_aniso_U_33
_atom_site_aniso_U_23
_atom_site_aniso_U_13
_atom_site_aniso_U_12
I1 0.0591(8) 0.0619(7) 0.0473(7) -0.0082(6) -0.0056(6) -0.0132(6)
F1 0.38(3) 0.054(7) 0.057(8) -0.007(6) 0.033(11) -0.072(11)
F2 0.123(12) 0.230(18) 0.067(9) -0.052(9) -0.040(8) 0.082(12)
F3 0.055(7) 0.159(11) 0.075(8) -0.053(7) -0.021(6) 0.029(7)
F4 0.189(13) 0.093(8) 0.074(8) -0.029(6) 0.028(8) -0.097(9)
F5 0.126(9) 0.074(7) 0.043(6) -0.004(5) -0.002(6) -0.056(7)
F6 0.067(7) 0.080(7) 0.049(6) -0.005(5) -0.011(5) 0.018(5)
C1 0.068(15) 0.112(18) 0.059(14) -0.010(13) -0.007(11) -0.010(13)
C2 0.057(12) 0.049(10) 0.030(10) -0.010(8) -0.006(8) -0.010(9)
C3 0.060(12) 0.046(10) 0.049(11) 0.002(8) -0.014(10) -0.011(9)
P1 0.049(3) 0.056(3) 0.041(3) -0.013(2) -0.005(2) -0.009(2)
P2 0.046(3) 0.064(3) 0.060(3) 0.001(2) -0.010(2) -0.020(2)
C7 0.054(11) 0.035(9) 0.060(12) -0.005(9) 0.002(10) -0.012(8)
C8 0.063(13) 0.061(12) 0.056(12) -0.009(9) -0.018(10) -0.013(10)
C9 0.046(12) 0.089(14) 0.055(12) 0.014(11) -0.012(10) -0.010(11)
C10 0.043(12) 0.060(13) 0.076(15) 0.014(11) 0.002(11) 0.013(9)
C11 0.064(13) 0.060(12) 0.073(14) 0.004(10) -0.015(11) -0.015(11)
C12 0.062(13) 0.069(13) 0.055(12) 0.007(10) -0.014(10) -0.020(10)
C13 0.057(11) 0.048(9) 0.034(9) 0.003(8) -0.009(8) -0.010(8)
C14 0.064(12) 0.076(12) 0.048(11) 0.016(9) -0.019(10) -0.011(10)
C15 0.091(15) 0.069(13) 0.086(15) 0.012(11) -0.019(12) -0.048(12)
C16 0.053(12) 0.087(14) 0.089(15) 0.007(12) -0.019(11) -0.025(11)
C17 0.081(14) 0.091(14) 0.081(14) 0.022(12) -0.041(12) -0.047(12)
C18 0.070(13) 0.070(12) 0.067(13) 0.018(10) -0.034(10) -0.027(10)
C19 0.059(11) 0.057(10) 0.034(10) -0.012(8) 0.001(8) -0.018(9)
C20 0.072(13) 0.059(12) 0.069(13) -0.001(10) -0.005(11) -0.004(10)
C21 0.113(19) 0.057(12) 0.063(14) 0.013(10) 0.010(13) -0.009(12)
C22 0.085(16) 0.093(16) 0.062(13) -0.013(11) 0.011(12) -0.045(13)
C23 0.061(13) 0.086(15) 0.078(15) -0.007(12) 0.003(11) -0.017(11)
C24 0.048(12) 0.075(13) 0.073(13) 0.000(10) -0.011(10) -0.012(10)
C25 0.054(11) 0.049(10) 0.066(12) 0.004(9) -0.030(9) -0.017(8)
C26 0.050(11) 0.066(12) 0.052(11) 0.008(9) -0.019(9) -0.011(9)
C27 0.074(14) 0.088(14) 0.080(15) -0.007(12) -0.026(12) -0.033(12)
C28 0.053(12) 0.117(18) 0.061(14) -0.037(13) -0.014(10) -0.022(12)
C29 0.074(14) 0.079(15) 0.055(13) -0.011(11) -0.019(11) -0.002(11)
C30 0.062(12) 0.045(10) 0.057(12) 0.000(9) -0.022(10) 0.004(9)
C31 0.046(11) 0.055(11) 0.062(12) -0.012(9) -0.011(9) -0.009(9)
C32 0.046(12) 0.072(13) 0.105(17) -0.029(12) -0.039(12) 0.021(10)
C33 0.060(13) 0.081(14) 0.066(13) -0.009(11) 0.004(11) -0.006(11)
C34 0.059(13) 0.080(14) 0.078(15) -0.008(11) -0.006(11) -0.015(11)
C35 0.064(13) 0.081(13) 0.057(13) -0.027(11) 0.006(11) 0.005(10)
C36 0.039(10) 0.066(11) 0.044(10) 0.001(8) -0.001(8) -0.008(8)
C37 0.038(10) 0.049(10) 0.045(10) -0.005(8) 0.010(8) -0.016(8)
C38 0.042(10) 0.058(10) 0.050(11) -0.012(9) -0.002(8) -0.013(8)
C39 0.044(10) 0.071(11) 0.048(11) -0.004(9) -0.015(9) -0.015(9)
C40 0.047(11) 0.073(12) 0.045(11) -0.008(9) -0.008(9) -0.007(9)
C41 0.043(11) 0.083(13) 0.053(12) 0.008(10) -0.003(9) -0.019(9)
C42 0.038(10) 0.061(11) 0.057(12) -0.010(9) 0.000(9) -0.017(8)
I2A 0.0527(8) 0.1017(11) 0.0855(10) 0.0103(8) -0.0171(7) -0.0293(7)
F7A 0.087(13) 0.107(15) 0.159(16) -0.007(14) 0.037(11) -0.036(12)
F8A 0.16(2) 0.13(2) 0.173(18) -0.008(16) -0.076(18) -0.017(18)
F9A 0.158(19) 0.099(18) 0.18(2) -0.014(16) -0.095(19) -0.010(17)
F10A 0.075(11) 0.097(13) 0.141(18) 0.010(14) 0.027(10) -0.036(11)
F11A 0.069(12) 0.090(14) 0.131(17) 0.003(13) 0.012(10) -0.036(11)
F12A 0.094(16) 0.091(16) 0.087(14) -0.014(11) -0.025(12) 0.000(12)
C4A 0.075(10) 0.116(12) 0.098(10) 0.015(8) 0.002(8) -0.035(7)
C5A 0.068(9) 0.103(8) 0.090(10) 0.023(7) -0.003(7) -0.038(7)
C6A 0.068(10) 0.104(8) 0.076(13) 0.021(8) -0.008(8) -0.041(7)
I2B 0.0527(8) 0.1017(11) 0.0855(10) 0.0103(8) -0.0171(7) -0.0293(7)
F7B 0.052(9) 0.076(14) 0.159(18) -0.026(13) -0.004(11) -0.013(9)
F8B 0.117(18) 0.114(14) 0.109(10) 0.013(10) 0.010(9) -0.016(14)
F9B 0.088(15) 0.102(12) 0.097(10) 0.018(9) 0.007(8) -0.006(12)
F10B 0.069(11) 0.13(2) 0.20(2) -0.060(19) -0.055(14) -0.002(11)
F11B 0.17(2) 0.15(2) 0.22(2) -0.02(2) -0.12(2) -0.04(2)
F12B 0.114(17) 0.100(12) 0.117(13) 0.022(10) 0.024(11) -0.025(15)
C4B 0.063(8) 0.110(12) 0.107(10) 0.010(8) 0.003(7) -0.044(6)
C5B 0.056(8) 0.107(8) 0.091(9) 0.012(7) -0.011(7) -0.041(6)
C6B 0.063(12) 0.108(8) 0.092(12) 0.013(7) -0.011(8) -0.044(8)

loop_
_atom_type_symbol
_atom_type_description
_atom_type_scat_dispersion_real
_atom_type_scat_dispersion_imag
_atom_type_scat_source
C C 0.0033 0.0016 'International Tables Vol C Tables 4.2.6.8 and 6.1.1.4'
H H 0.0000 0.0000 'International Tables Vol C Tables 4.2.6.8 and 6.1.1.4'
I I -0.4742 1.8119 'International Tables Vol C Tables 4.2.6.8 and 6.1.1.4'
P P 0.1023 0.0942 'International Tables Vol C Tables 4.2.6.8 and 6.1.1.4'
F F 0.0171 0.0103 'International Tables Vol C Tables 4.2.6.8 and 6.1.1.4'

loop_
_geom_angle_atom_site_label_1
_geom_angle_atom_site_label_2
_geom_angle_atom_site_label_3
_geom_angle
_geom_angle_site_symmetry_1
_geom_angle_site_symmetry_3
_geom_angle_publ_flag
F1 C1 F2 104.7(15) . . ?
F1 C1 C2 110.0(15) . . ?
F2 C1 C2 105.5(14) . . ?
F1 C1 I1 112.0(12) . . ?
F2 C1 I1 106.9(11) . . ?
C2 C1 I1 116.8(11) . . ?
F4 C2 F3 107.0(12) . . ?
F4 C2 C1 106.5(13) . . ?
F3 C2 C1 104.9(13) . . ?
F4 C2 C3 108.6(11) . . ?
F3 C2 C3 109.1(11) . . ?
C1 C2 C3 119.9(12) . . ?
F6 C3 F5 107.5(11) . . ?
F6 C3 C3 112.2(16) . 2_756 ?
F5 C3 C3 106.2(15) . 2_756 ?
F6 C3 C2 108.5(12) . . ?
F5 C3 C2 105.9(11) . . ?
C3 C3 C2 115.9(15) 2_756 . ?
C13 P1 C19 104.4(7) . . ?
C13 P1 C7 104.3(7) . . ?
C19 P1 C7 104.4(7) . . ?
C25 P2 C37 104.2(7) . . ?
C25 P2 C31 102.9(8) . . ?
C37 P2 C31 105.7(7) . . ?
C8 C7 C12 119.8(15) . . ?
C8 C7 P1 116.6(13) . . ?
C12 C7 P1 123.5(14) . . ?
C7 C8 C9 119.4(16) . . ?
C7 C8 H8 120.3 . . ?
C9 C8 H8 120.3 . . ?
C10 C9 C8 120.2(17) . . ?
C10 C9 H9 119.9 . . ?
C8 C9 H9 119.9 . . ?
C11 C10 C9 120.7(17) . . ?
C11 C10 H10 119.7 . . ?
C9 C10 H10 119.7 . . ?
C10 C11 C12 120.1(18) . . ?
C10 C11 H11 119.9 . . ?
C12 C11 H11 119.9 . . ?
C11 C12 C7 119.8(17) . . ?
C11 C12 H12 120.1 . . ?
C7 C12 H12 120.1 . . ?
C18 C13 C14 108.6(13) . . ?
C18 C13 P1 112.0(10) . . ?
C14 C13 P1 110.6(10) . . ?
C18 C13 H13 108.5 . . ?
C14 C13 H13 108.5 . . ?
P1 C13 H13 108.5 . . ?
C15 C14 C13 112.7(13) . . ?
C15 C14 H14A 109.1 . . ?
C13 C14 H14A 109.1 . . ?
C15 C14 H14B 109.1 . . ?
C13 C14 H14B 109.1 . . ?
H14A C14 H14B 107.8 . . ?
C16 C15 C14 110.5(14) . . ?
C16 C15 H15A 109.5 . . ?
C14 C15 H15A 109.5 . . ?
C16 C15 H15B 109.5 . . ?
C14 C15 H15B 109.5 . . ?
H15A C15 H15B 108.1 . . ?
C17 C16 C15 110.3(14) . . ?
C17 C16 H16A 109.6 . . ?
C15 C16 H16A 109.6 . . ?
C17 C16 H16B 109.6 . . ?
C15 C16 H16B 109.6 . . ?
H16A C16 H16B 108.1 . . ?
C18 C17 C16 110.5(14) . . ?
C18 C17 H17A 109.5 . . ?
C16 C17 H17A 109.5 . . ?
C18 C17 H17B 109.5 . . ?
C16 C17 H17B 109.5 . . ?
H17A C17 H17B 108.1 . . ?
C13 C18 C17 113.4(14) . . ?
C13 C18 H18A 108.9 . . ?
C17 C18 H18A 108.9 . . ?
C13 C18 H18B 108.9 . . ?
C17 C18 H18B 108.9 . . ?
H18A C18 H18B 107.7 . . ?
C24 C19 C20 107.9(13) . . ?
C24 C19 P1 115.3(11) . . ?
C20 C19 P1 110.7(10) . . ?
C24 C19 H19 107.5 . . ?
C20 C19 H19 107.5 . . ?
P1 C19 H19 107.5 . . ?
C21 C20 C19 112.8(14) . . ?
C21 C20 H20A 109.0 . . ?
C19 C20 H20A 109.0 . . ?
C21 C20 H20B 109.0 . . ?
C19 C20 H20B 109.0 . . ?
H20A C20 H20B 107.8 . . ?
C22 C21 C20 111.8(16) . . ?
C22 C21 H21A 109.3 . . ?
C20 C21 H21A 109.3 . . ?
C22 C21 H21B 109.3 . . ?
C20 C21 H21B 109.3 . . ?
H21A C21 H21B 107.9 . . ?
C21 C22 C23 111.8(15) . . ?
C21 C22 H22A 109.2 . . ?
C23 C22 H22A 109.2 . . ?
C21 C22 H22B 109.2 . . ?
C23 C22 H22B 109.2 . . ?
H22A C22 H22B 107.9 . . ?
C22 C23 C24 111.4(15) . . ?
C22 C23 H23A 109.3 . . ?
C24 C23 H23A 109.3 . . ?
C22 C23 H23B 109.3 . . ?
C24 C23 H23B 109.3 . . ?
H23A C23 H23B 108.0 . . ?
C19 C24 C23 112.4(14) . . ?
C19 C24 H24A 109.1 . . ?
C23 C24 H24A 109.1 . . ?
C19 C24 H24B 109.1 . . ?
C23 C24 H24B 109.1 . . ?
H24A C24 H24B 107.8 . . ?
C30 C25 C26 117.1(14) . . ?
C30 C25 P2 117.7(12) . . ?
C26 C25 P2 124.9(12) . . ?
C27 C26 C25 120.2(16) . . ?
C27 C26 H26 119.9 . . ?
C25 C26 H26 119.9 . . ?
C28 C27 C26 121.7(18) . . ?
C28 C27 H27 119.1 . . ?
C26 C27 H27 119.1 . . ?
C27 C28 C29 118.1(17) . . ?
C27 C28 H28 121.0 . . ?
C29 C28 H28 121.0 . . ?
C30 C29 C28 119.5(17) . . ?
C30 C29 H29 120.2 . . ?
C28 C29 H29 120.2 . . ?
C25 C30 C29 122.2(16) . . ?
C25 C30 H30 118.9 . . ?
C29 C30 H30 118.9 . . ?
C36 C31 C32 112.8(13) . . ?
C36 C31 P2 119.0(11) . . ?
C32 C31 P2 112.1(11) . . ?
C36 C31 H31 103.6 . . ?
C32 C31 H31 103.6 . . ?
P2 C31 H31 103.6 . . ?
C33 C32 C31 113.0(14) . . ?
C33 C32 H32A 109.0 . . ?
C31 C32 H32A 109.0 . . ?
C33 C32 H32B 109.0 . . ?
C31 C32 H32B 109.0 . . ?
H32A C32 H32B 107.8 . . ?
C34 C33 C32 115.4(16) . . ?
C34 C33 H33A 108.4 . . ?
C32 C33 H33A 108.4 . . ?
C34 C33 H33B 108.4 . . ?
C32 C33 H33B 108.4 . . ?
H33A C33 H33B 107.5 . . ?
C35 C34 C33 112.3(16) . . ?
C35 C34 H34A 109.1 . . ?
C33 C34 H34A 109.1 . . ?
C35 C34 H34B 109.1 . . ?
C33 C34 H34B 109.1 . . ?
H34A C34 H34B 107.9 . . ?
C34 C35 C36 114.1(15) . . ?
C34 C35 H35A 108.7 . . ?
C36 C35 H35A 108.7 . . ?
C34 C35 H35B 108.7 . . ?
C36 C35 H35B 108.7 . . ?
H35A C35 H35B 107.6 . . ?
C35 C36 C31 112.3(13) . . ?
C35 C36 H36A 109.1 . . ?
C31 C36 H36A 109.1 . . ?
C35 C36 H36B 109.1 . . ?
C31 C36 H36B 109.1 . . ?
H36A C36 H36B 107.9 . . ?
C42 C37 C38 109.5(12) . . ?
C42 C37 P2 110.7(10) . . ?
C38 C37 P2 110.8(10) . . ?
C42 C37 H37 108.6 . . ?
C38 C37 H37 108.6 . . ?
P2 C37 H37 108.6 . . ?
C37 C38 C39 111.6(12) . . ?
C37 C38 H38A 109.3 . . ?
C39 C38 H38A 109.3 . . ?
C37 C38 H38B 109.3 . . ?
C39 C38 H38B 109.3 . . ?
H38A C38 H38B 108.0 . . ?
C40 C39 C38 110.6(12) . . ?
C40 C39 H39A 109.5 . . ?
C38 C39 H39A 109.5 . . ?
C40 C39 H39B 109.5 . . ?
C38 C39 H39B 109.5 . . ?
H39A C39 H39B 108.1 . . ?
C41 C40 C39 113.0(13) . . ?
C41 C40 H40A 109.0 . . ?
C39 C40 H40A 109.0 . . ?
C41 C40 H40B 109.0 . . ?
C39 C40 H40B 109.0 . . ?
H40A C40 H40B 107.8 . . ?
C42 C41 C40 111.0(13) . . ?
C42 C41 H41A 109.4 . . ?
C40 C41 H41A 109.4 . . ?
C42 C41 H41B 109.4 . . ?
C40 C41 H41B 109.4 . . ?
H41A C41 H41B 108.0 . . ?
C41 C42 C37 113.1(13) . . ?
C41 C42 H42A 109.0 . . ?
C37 C42 H42A 109.0 . . ?
C41 C42 H42B 109.0 . . ?
C37 C42 H42B 109.0 . . ?
H42A C42 H42B 107.8 . . ?
F7A C4A F8A 109.3(16) . . ?
F7A C4A C5A 110(2) . . ?
F8A C4A C5A 105(2) . . ?
F7A C4A I2A 110.1(18) . . ?
F8A C4A I2A 106.5(17) . . ?
C5A C4A I2A 115.0(14) . . ?
F9A C5A F10A 111.0(15) . . ?
F9A C5A C4A 103.1(18) . . ?
F10A C5A C4A 108.8(19) . . ?
F9A C5A C6A 109.3(18) . . ?
F10A C5A C6A 106.0(17) . . ?
C4A C5A C6A 118.7(17) . . ?
F12A C6A F11A 110.2(16) . . ?
F12A C6A C5A 109.2(19) . . ?
F11A C6A C5A 104.0(19) . . ?
F12A C6A C6A 113(3) . 2_656 ?
F11A C6A C6A 103(2) . 2_656 ?
C5A C6A C6A 117(2) . 2_656 ?
F7B C4B F8B 109.0(15) . . ?
F7B C4B C5B 108.4(18) . . ?
F8B C4B C5B 102.9(18) . . ?
F7B C4B I2B 112.7(15) . . ?
F8B C4B I2B 105.4(17) . . ?
C5B C4B I2B 117.7(14) . . ?
F9B C5B F10B 111.0(15) . . ?
F9B C5B C4B 104.7(18) . . ?
F10B C5B C4B 106.9(17) . . ?
F9B C5B C6B 106.4(17) . . ?
F10B C5B C6B 108.7(17) . . ?
C4B C5B C6B 119.1(16) . . ?
F12B C6B C6B 112(3) . 2_656 ?
F12B C6B F11B 108.9(15) . . ?
C6B C6B F11B 97(3) 2_656 . ?
F12B C6B C5B 112(2) . . ?
C6B C6B C5B 122(2) 2_656 . ?
F11B C6B C5B 104.3(18) . . ?

loop_
_geom_bond_atom_site_label_1
_geom_bond_atom_site_label_2
_geom_bond_distance
_geom_bond_site_symmetry_2
_geom_bond_publ_flag
I1 C1 2.167(16) . ?
F1 C1 1.303(19) . ?
F2 C1 1.385(19) . ?
F3 C2 1.329(14) . ?
F4 C2 1.324(14) . ?
F5 C3 1.373(15) . ?
F6 C3 1.324(15) . ?
C1 C2 1.487(19) . ?
C2 C3 1.536(17) . ?
C3 C3 1.51(3) 2_756 ?
P1 C13 1.832(15) . ?
P1 C19 1.848(15) . ?
P1 C7 1.863(16) . ?
P2 C25 1.802(15) . ?
P2 C37 1.847(15) . ?
P2 C31 1.852(16) . ?
C7 C8 1.37(2) . ?
C7 C12 1.39(2) . ?
C8 C9 1.38(2) . ?
C8 H8 0.9300 . ?
C9 C10 1.37(2) . ?
C9 H9 0.9300 . ?
C10 C11 1.35(2) . ?
C10 H10 0.9300 . ?
C11 C12 1.37(2) . ?
C11 H11 0.9300 . ?
C12 H12 0.9300 . ?
C13 C18 1.510(19) . ?
C13 C14 1.545(19) . ?
C13 H13 0.9800 . ?
C14 C15 1.53(2) . ?
C14 H14A 0.9700 . ?
C14 H14B 0.9700 . ?
C15 C16 1.52(2) . ?
C15 H15A 0.9700 . ?
C15 H15B 0.9700 . ?
C16 C17 1.52(2) . ?
C16 H16A 0.9700 . ?
C16 H16B 0.9700 . ?
C17 C18 1.52(2) . ?
C17 H17A 0.9700 . ?
C17 H17B 0.9700 . ?
C18 H18A 0.9700 . ?
C18 H18B 0.9700 . ?
C19 C24 1.512(19) . ?
C19 C20 1.54(2) . ?
C19 H19 0.9800 . ?
C20 C21 1.53(2) . ?
C20 H20A 0.9700 . ?
C20 H20B 0.9700 . ?
C21 C22 1.49(2) . ?
C21 H21A 0.9700 . ?
C21 H21B 0.9700 . ?
C22 C23 1.50(2) . ?
C22 H22A 0.9700 . ?
C22 H22B 0.9700 . ?
C23 C24 1.54(2) . ?
C23 H23A 0.9700 . ?
C23 H23B 0.9700 . ?
C24 H24A 0.9700 . ?
C24 H24B 0.9700 . ?
C25 C30 1.38(2) . ?
C25 C26 1.40(2) . ?
C26 C27 1.39(2) . ?
C26 H26 0.9300 . ?
C27 C28 1.37(2) . ?
C27 H27 0.9300 . ?
C28 C29 1.40(2) . ?
C28 H28 0.9300 . ?
C29 C30 1.39(2) . ?
C29 H29 0.9300 . ?
C30 H30 0.9300 . ?
C31 C36 1.506(19) . ?
C31 C32 1.52(2) . ?
C31 H31 0.9800 . ?
C32 C33 1.50(2) . ?
C32 H32A 0.9700 . ?
C32 H32B 0.9700 . ?
C33 C34 1.47(2) . ?
C33 H33A 0.9700 . ?
C33 H33B 0.9700 . ?
C34 C35 1.46(2) . ?
C34 H34A 0.9700 . ?
C34 H34B 0.9700 . ?
C35 C36 1.50(2) . ?
C35 H35A 0.9700 . ?
C35 H35B 0.9700 . ?
C36 H36A 0.9700 . ?
C36 H36B 0.9700 . ?
C37 C42 1.521(18) . ?
C37 C38 1.523(19) . ?
C37 H37 0.9800 . ?
C38 C39 1.526(19) . ?
C38 H38A 0.9700 . ?
C38 H38B 0.9700 . ?
C39 C40 1.517(19) . ?
C39 H39A 0.9700 . ?
C39 H39B 0.9700 . ?
C40 C41 1.51(2) . ?
C40 H40A 0.9700 . ?
C40 H40B 0.9700 . ?
C41 C42 1.507(19) . ?
C41 H41A 0.9700 . ?
C41 H41B 0.9700 . ?
C42 H42A 0.9700 . ?
C42 H42B 0.9700 . ?
I2A C4A 2.17(2) . ?
F7A C4A 1.32(2) . ?
F8A C4A 1.39(2) . ?
F9A C5A 1.337(19) . ?
F10A C5A 1.343(18) . ?
F11A C6A 1.38(2) . ?
F12A C6A 1.31(2) . ?
C4A C5A 1.49(2) . ?
C5A C6A 1.54(2) . ?
C6A C6A 1.62(5) 2_656 ?
I2B C4B 2.180(19) . ?
F7B C4B 1.31(2) . ?
F8B C4B 1.40(2) . ?
F9B C5B 1.338(19) . ?
F10B C5B 1.342(18) . ?
F11B C6B 1.40(2) . ?
F12B C6B 1.31(2) . ?
C4B C5B 1.49(2) . ?
C5B C6B 1.54(2) . ?
C6B C6B 1.39(5) 2_656 ?

loop_
_geom_hbond_atom_site_label_D
_geom_hbond_atom_site_label_H
_geom_hbond_atom_site_label_A
_geom_hbond_distance_DH
_geom_hbond_distance_HA
_geom_hbond_distance_DA
_geom_hbond_angle_DHA
_geom_hbond_site_symmetry_A
_geom_hbond_publ_flag
C38 H38A I2A 0.97 3.33 4.098(15) 137.9 2_566 yes
C42 H42A I2A 0.97 3.28 3.948(14) 127.4 2_666 yes

loop_
_geom_torsion_atom_site_label_1
_geom_torsion_atom_site_label_2
_geom_torsion_atom_site_label_3
_geom_torsion_atom_site_label_4
_geom_torsion
_geom_torsion_site_symmetry_1
_geom_torsion_site_symmetry_2
_geom_torsion_site_symmetry_3
_geom_torsion_site_symmetry_4
_geom_torsion_publ_flag
F1 C1 C2 F4 -171.4(15) . . . . ?
F2 C1 C2 F4 -59.0(17) . . . . ?
I1 C1 C2 F4 59.5(16) . . . . ?
F1 C1 C2 F3 75.4(17) . . . . ?
F2 C1 C2 F3 -172.2(13) . . . . ?
I1 C1 C2 F3 -53.7(16) . . . . ?
F1 C1 C2 C3 -48(2) . . . . ?
F2 C1 C2 C3 64.7(19) . . . . ?
I1 C1 C2 C3 -176.7(11) . . . . ?
F4 C2 C3 F6 73.5(14) . . . . ?
F3 C2 C3 F6 -170.2(12) . . . . ?
C1 C2 C3 F6 -49.3(19) . . . . ?
F4 C2 C3 F5 -171.3(12) . . . . ?
F3 C2 C3 F5 -55.0(14) . . . . ?
C1 C2 C3 F5 66.0(18) . . . . ?
F4 C2 C3 C3 -54(2) . . . 2_756 ?
F3 C2 C3 C3 62(2) . . . 2_756 ?
C1 C2 C3 C3 -176.6(17) . . . 2_756 ?
C13 P1 C7 C8 146.8(12) . . . . ?
C19 P1 C7 C8 -103.9(13) . . . . ?
C13 P1 C7 C12 -36.7(15) . . . . ?
C19 P1 C7 C12 72.5(14) . . . . ?
C12 C7 C8 C9 2(2) . . . . ?
P1 C7 C8 C9 178.3(12) . . . . ?
C7 C8 C9 C10 -3(3) . . . . ?
C8 C9 C10 C11 3(3) . . . . ?
C9 C10 C11 C12 -1(3) . . . . ?
C10 C11 C12 C7 0(3) . . . . ?
C8 C7 C12 C11 0(2) . . . . ?
P1 C7 C12 C11 -176.3(12) . . . . ?
C19 P1 C13 C18 61.0(13) . . . . ?
C7 P1 C13 C18 170.3(11) . . . . ?
C19 P1 C13 C14 -177.7(11) . . . . ?
C7 P1 C13 C14 -68.5(12) . . . . ?
C18 C13 C14 C15 -54.1(19) . . . . ?
P1 C13 C14 C15 -177.3(12) . . . . ?
C13 C14 C15 C16 56(2) . . . . ?
C14 C15 C16 C17 -57(2) . . . . ?
C15 C16 C17 C18 57(2) . . . . ?
C14 C13 C18 C17 54.8(19) . . . . ?
P1 C13 C18 C17 177.2(12) . . . . ?
C16 C17 C18 C13 -58(2) . . . . ?
C13 P1 C19 C24 135.8(12) . . . . ?
C7 P1 C19 C24 26.7(14) . . . . ?
C13 P1 C19 C20 -101.3(12) . . . . ?
C7 P1 C19 C20 149.5(12) . . . . ?
C24 C19 C20 C21 -55.1(19) . . . . ?
P1 C19 C20 C21 177.9(13) . . . . ?
C19 C20 C21 C22 55(2) . . . . ?
C20 C21 C22 C23 -54(2) . . . . ?
C21 C22 C23 C24 54(2) . . . . ?
C20 C19 C24 C23 55.5(18) . . . . ?
P1 C19 C24 C23 179.8(12) . . . . ?
C22 C23 C24 C19 -56(2) . . . . ?
C37 P2 C25 C30 -148.6(13) . . . . ?
C31 P2 C25 C30 101.2(14) . . . . ?
C37 P2 C25 C26 38.4(16) . . . . ?
C31 P2 C25 C26 -71.8(16) . . . . ?
C30 C25 C26 C27 8(2) . . . . ?
P2 C25 C26 C27 -178.5(13) . . . . ?
C25 C26 C27 C28 -10(3) . . . . ?
C26 C27 C28 C29 10(3) . . . . ?
C27 C28 C29 C30 -9(3) . . . . ?
C26 C25 C30 C29 -8(3) . . . . ?
P2 C25 C30 C29 178.5(13) . . . . ?
C28 C29 C30 C25 8(3) . . . . ?
C25 P2 C31 C36 68.1(14) . . . . ?
C37 P2 C31 C36 -40.9(14) . . . . ?
C25 P2 C31 C32 -66.6(13) . . . . ?
C37 P2 C31 C32 -175.6(11) . . . . ?
C36 C31 C32 C33 45(2) . . . . ?
P2 C31 C32 C33 -177.0(12) . . . . ?
C31 C32 C33 C34 -46(2) . . . . ?
C32 C33 C34 C35 49(2) . . . . ?
C33 C34 C35 C36 -52(2) . . . . ?
C34 C35 C36 C31 52(2) . . . . ?
C32 C31 C36 C35 -48.4(19) . . . . ?
P2 C31 C36 C35 177.2(12) . . . . ?
C25 P2 C37 C42 63.7(12) . . . . ?
C31 P2 C37 C42 171.7(10) . . . . ?
C25 P2 C37 C38 -174.6(11) . . . . ?
C31 P2 C37 C38 -66.5(12) . . . . ?
C42 C37 C38 C39 -56.2(16) . . . . ?
P2 C37 C38 C39 -178.6(10) . . . . ?
C37 C38 C39 C40 55.6(17) . . . . ?
C38 C39 C40 C41 -53.7(18) . . . . ?
C39 C40 C41 C42 52.7(18) . . . . ?
C40 C41 C42 C37 -54.0(18) . . . . ?
C38 C37 C42 C41 55.7(17) . . . . ?
P2 C37 C42 C41 178.2(11) . . . . ?
F7A C4A C5A F9A 63(2) . . . . ?
F8A C4A C5A F9A -178.8(19) . . . . ?
I2A C4A C5A F9A -62(2) . . . . ?
F7A C4A C5A F10A -179(2) . . . . ?
F8A C4A C5A F10A -61(2) . . . . ?
I2A C4A C5A F10A 56(2) . . . . ?
F7A C4A C5A C6A -58(3) . . . . ?
F8A C4A C5A C6A 60(3) . . . . ?
I2A C4A C5A C6A 177.0(16) . . . . ?
F9A C5A C6A F12A -172(2) . . . . ?
F10A C5A C6A F12A 68(2) . . . . ?
C4A C5A C6A F12A -54(3) . . . . ?
F9A C5A C6A F11A -54(2) . . . . ?
F10A C5A C6A F11A -174(2) . . . . ?
C4A C5A C6A F11A 63(3) . . . . ?
F9A C5A C6A C6A 58(3) . . . 2_656 ?
F10A C5A C6A C6A -61(3) . . . 2_656 ?
C4A C5A C6A C6A 176(2) . . . 2_656 ?
F7B C4B C5B F9B 68(2) . . . . ?
F8B C4B C5B F9B -177.0(17) . . . . ?
I2B C4B C5B F9B -62(2) . . . . ?
F7B C4B C5B F10B -174.6(18) . . . . ?
F8B C4B C5B F10B -59(2) . . . . ?
I2B C4B C5B F10B 56(2) . . . . ?
F7B C4B C5B C6B -51(3) . . . . ?
F8B C4B C5B C6B 64(2) . . . . ?
I2B C4B C5B C6B 179.5(15) . . . . ?
F9B C5B C6B F12B -162(2) . . . . ?
F10B C5B C6B F12B 78(2) . . . . ?
C4B C5B C6B F12B -44(3) . . . . ?
F9B C5B C6B C6B 63(3) . . . 2_656 ?
F10B C5B C6B C6B -57(3) . . . 2_656 ?
C4B C5B C6B C6B -179(3) . . . 2_656 ?
F9B C5B C6B F11B -44(2) . . . . ?
F10B C5B C6B F11B -164(2) . . . . ?
C4B C5B C6B F11B 73(3) . . . . ?

loop_
_publcif_info_tables.block_id
_publcif_info_tables.reference_item
{b1f0f6a0-aee5-49ff-9117-83cf5aa6a89c} '_publcif_info_datablock.publ_exptl'
{b1f0f6a0-aee5-49ff-9117-83cf5aa6a89c} '_geom_hbond_atom_site_label_D'

loop_
_publcif_info_cif.paper_type
CB

loop_
_publcif_info_datablock.id
_publcif_info_datablock.publ_exptl
_publcif_info_datablock.publ_geom
_publcif_info_datablock.structure
{b1f0f6a0-aee5-49ff-9117-83cf5aa6a89c} y y y

loop_
_publcif_info_exptl_table_extra_item
sin_theta_over_lambda_max

loop_
_publcif_info_exptl_table_header_item
?

_cod_database_fobs_code 2108980
